data_4315699
loop_
_publ_author_name
'Ralph A. Zehnder'
'David L. Clark'
'Brian L. Scott'
'Robert J. Donohoe'
'Phillip D. Palmer'
'Wolfgang H. Runde'
'David E. Hobart'

_publ_section_title
;
 Investigation of the Structural Properties of an Extended Series of
 Lanthanide Bis-hydroxychlorides Ln(OH)2Cl (Ln = Nd-Lu, except Pm and Sm)
;
_journal_name_full 'Inorganic Chemistry'
_journal_page_first 4781
_journal_page_last 4790
_journal_paper_doi 10.1021/ic901617c
_journal_volume 49
_journal_year 2010
_chemical_formula_sum 'Cl H2 Lu O2'
_chemical_formula_weight 244.44
_chemical_name_systematic
; 
 ? 
;
_space_group_IT_number 11
_symmetry_cell_setting monoclinic
_symmetry_space_group_name_Hall '-P 2yb'
_symmetry_space_group_name_H-M 'P 1 21/m 1'
_atom_sites_solution_hydrogens difmap
_atom_sites_solution_primary direct
_atom_sites_solution_secondary difmap
_audit_creation_method SHELXL-97
_cell_angle_alpha 90.00
_cell_angle_beta 104.916(2)
_cell_angle_gamma 90.00
_cell_formula_units_Z 2
_cell_length_a 6.1839(9)
_cell_length_b 3.5133(5)
_cell_length_c 6.5514(9)
_cell_measurement_temperature 140(1)
_cell_volume 137.54(3)
_computing_cell_refinement 'SAINT+, v. 7.06 (Bruker AXS, 2001)'
_computing_data_collection 'APEX II, v. 1.08 (Bruker AXS, 2003)'
_computing_data_reduction 'SAINT+, v. 7.06 (Bruker AXS, 2001)'
_computing_molecular_graphics 'SHELXTL, v. 6.10, (Bruker AXS, 2000)'
_computing_publication_material 'SHELXTL, v. 6.10, (Bruker AXS, 2000)'
_computing_structure_refinement 'SHELXL-97 (Sheldrick, 1997)'
_computing_structure_solution 'SHELXS-97 (Sheldrick, 1990)'
_diffrn_ambient_temperature 140(1)
_diffrn_measured_fraction_theta_full 1.000
_diffrn_measured_fraction_theta_max 0.968
_diffrn_measurement_device_type 'Bruker D8 with APEXII CCD'
_diffrn_measurement_method '\w scans'
_diffrn_radiation_monochromator graphite
_diffrn_radiation_source 'fine-focus sealed tube'
_diffrn_radiation_type MoK\a
_diffrn_radiation_wavelength 0.71073
_diffrn_reflns_av_R_equivalents 0.0287
_diffrn_reflns_av_sigmaI/netI 0.0253
_diffrn_reflns_limit_h_max 7
_diffrn_reflns_limit_h_min -7
_diffrn_reflns_limit_k_max 4
_diffrn_reflns_limit_k_min -4
_diffrn_reflns_limit_l_max 8
_diffrn_reflns_limit_l_min -8
_diffrn_reflns_number 1478
_diffrn_reflns_theta_full 25.00
_diffrn_reflns_theta_max 28.30
_diffrn_reflns_theta_min 3.22
_diffrn_standards_decay_% 0
_diffrn_standards_interval_count 0
_diffrn_standards_interval_time 0
_diffrn_standards_number 0
_exptl_absorpt_coefficient_mu 36.563
_exptl_absorpt_correction_T_max 0.3225
_exptl_absorpt_correction_T_min 0.0797
_exptl_absorpt_correction_type multi-scan
_exptl_absorpt_process_details 'SADABS 2.03 (Sheldrick, 2001)'
_exptl_crystal_colour colorless
_exptl_crystal_density_diffrn 5.902
_exptl_crystal_density_method 'not measured'
_exptl_crystal_description needle
_exptl_crystal_F_000 212
_exptl_crystal_size_max 0.14
_exptl_crystal_size_mid 0.05
_exptl_crystal_size_min 0.04
_refine_diff_density_max 2.630
_refine_diff_density_min -1.531
_refine_diff_density_rms 0.380
_refine_ls_extinction_coef 0.023(2)
_refine_ls_extinction_expression Fc^*^=kFc[1+0.001xFc^2^\l^3^/sin(2\q)]^-1/4^
_refine_ls_extinction_method SHELXL
_refine_ls_goodness_of_fit_ref 1.185
_refine_ls_hydrogen_treatment refxyz
_refine_ls_matrix_type full
_refine_ls_number_parameters 26
_refine_ls_number_reflns 388
_refine_ls_number_restraints 6
_refine_ls_restrained_S_all 1.175
_refine_ls_R_factor_all 0.0209
_refine_ls_R_factor_gt 0.0203
_refine_ls_shift/su_max 0.000
_refine_ls_shift/su_mean 0.000
_refine_ls_structure_factor_coef Fsqd
_refine_ls_weighting_details 'calc w=1/[\s^2^(Fo^2^)+(0.0287P)^2^+0.0000P] where P=(Fo^2^+2Fc^2^)/3'
_refine_ls_weighting_scheme calc
_refine_ls_wR_factor_gt 0.0474
_refine_ls_wR_factor_ref 0.0476
_reflns_number_gt 376
_reflns_number_total 388
_reflns_threshold_expression >2sigma(I)
_cod_data_source_file ic901617c_si_007_10.cif
_cod_data_source_block apx133
_cod_original_sg_symbol_H-M 'P 21/m'
_cod_original_formula_sum 'H2 Cl Lu O2'
_cod_database_code 4315699

loop_
_symmetry_equiv_pos_as_xyz
'x, y, z'
'-x, y+1/2, -z'
'-x, -y, -z'
'x, -y-1/2, z'

loop_
_atom_site_label
_atom_site_type_symbol
_atom_site_fract_x
_atom_site_fract_y
_atom_site_fract_z
_atom_site_U_iso_or_equiv
_atom_site_adp_type
_atom_site_occupancy
_atom_site_symmetry_multiplicity
_atom_site_calc_flag
_atom_site_refinement_flags
_atom_site_disorder_assembly
_atom_site_disorder_group
Lu1 Lu 0.27931(4) 0.2500 0.10637(4) 0.00350(18) Uani 1 2 d S . .
Cl1 Cl 0.2271(3) 0.7500 0.4222(2) 0.0055(4) Uani 1 2 d S . .
O1 O 0.1052(8) 0.7500 -0.0940(7) 0.0056(9) Uani 1 2 d S . .
H1 H 0.1310 0.7500 -0.2355 0.007 Uiso 1 2 calc SR . .
O2 O 0.5412(8) 0.7500 0.1582(7) 0.0058(9) Uani 1 2 d SU . .
H2 H 0.6442 0.7500 0.2996 0.007 Uiso 1 2 calc SR . .

loop_
_atom_site_aniso_label
_atom_site_aniso_U_11
_atom_site_aniso_U_22
_atom_site_aniso_U_33
_atom_site_aniso_U_23
_atom_site_aniso_U_13
_atom_site_aniso_U_12
Lu1 0.0021(2) 0.0046(2) 0.0041(2) 0.000 0.00148(13) 0.000
Cl1 0.0053(9) 0.0077(9) 0.0042(6) 0.000 0.0024(6) 0.000
O1 0.007(2) 0.004(2) 0.007(2) 0.000 0.0027(19) 0.000
O2 0.004(2) 0.009(2) 0.006(2) 0.000 0.0046(18) 0.000

loop_
_atom_type_symbol
_atom_type_description
_atom_type_scat_dispersion_real
_atom_type_scat_dispersion_imag
_atom_type_scat_source
O O 0.0106 0.0060 'International Tables Vol C Tables 4.2.6.8 and 6.1.1.4'
H H 0.0000 0.0000 'International Tables Vol C Tables 4.2.6.8 and 6.1.1.4'
Cl Cl 0.1484 0.1585 'International Tables Vol C Tables 4.2.6.8 and 6.1.1.4'
Lu Lu -0.4720 5.8584 'International Tables Vol C Tables 4.2.6.8 and 6.1.1.4'

loop_
_geom_angle_atom_site_label_1
_geom_angle_atom_site_label_2
_geom_angle_atom_site_label_3
_geom_angle
_geom_angle_site_symmetry_1
_geom_angle_site_symmetry_3
_geom_angle_publ_flag
O2 Lu1 O1 79.27(14) 3_665 1_545 ?
O2 Lu1 O1 79.27(14) 3_665 . ?
O1 Lu1 O1 100.24(18) 1_545 . ?
O2 Lu1 O2 70.07(14) 3_665 . ?
O1 Lu1 O2 149.31(16) 1_545 . ?
O1 Lu1 O2 73.41(15) . . ?
O2 Lu1 O2 70.07(14) 3_665 1_545 ?
O1 Lu1 O2 73.41(15) 1_545 1_545 ?
O1 Lu1 O2 149.31(16) . 1_545 ?
O2 Lu1 O2 96.54(18) . 1_545 ?
O2 Lu1 O1 130.99(16) 3_665 3_565 ?
O1 Lu1 O1 70.06(15) 1_545 3_565 ?
O1 Lu1 O1 70.06(15) . 3_565 ?
O2 Lu1 O1 130.93(9) . 3_565 ?
O2 Lu1 O1 130.93(9) 1_545 3_565 ?
O2 Lu1 Cl1 137.07(5) 3_665 1_545 ?
O1 Lu1 Cl1 79.36(10) 1_545 1_545 ?
O1 Lu1 Cl1 141.23(13) . 1_545 ?
O2 Lu1 Cl1 124.65(11) . 1_545 ?
O2 Lu1 Cl1 68.32(11) 1_545 1_545 ?
O1 Lu1 Cl1 73.62(9) 3_565 1_545 ?
O2 Lu1 Cl1 137.07(5) 3_665 . ?
O1 Lu1 Cl1 141.23(13) 1_545 . ?
O1 Lu1 Cl1 79.36(10) . . ?
O2 Lu1 Cl1 68.32(11) . . ?
O2 Lu1 Cl1 124.65(11) 1_545 . ?
O1 Lu1 Cl1 73.62(9) 3_565 . ?
Cl1 Lu1 Cl1 77.86(4) 1_545 . ?
O2 Lu1 Lu1 90.0 3_665 1_565 ?
O1 Lu1 Lu1 140.12(9) 1_545 1_565 ?
O1 Lu1 Lu1 39.88(9) . 1_565 ?
O2 Lu1 Lu1 41.73(9) . 1_565 ?
O2 Lu1 Lu1 138.27(9) 1_545 1_565 ?
O1 Lu1 Lu1 90.0 3_565 1_565 ?
Cl1 Lu1 Lu1 128.93(2) 1_545 1_565 ?
Cl1 Lu1 Lu1 51.07(2) . 1_565 ?
O2 Lu1 Lu1 90.0 3_665 1_545 ?
O1 Lu1 Lu1 39.88(9) 1_545 1_545 ?
O1 Lu1 Lu1 140.12(9) . 1_545 ?
O2 Lu1 Lu1 138.27(9) . 1_545 ?
O2 Lu1 Lu1 41.73(9) 1_545 1_545 ?
O1 Lu1 Lu1 90.0 3_565 1_545 ?
Cl1 Lu1 Lu1 51.07(2) 1_545 1_545 ?
Cl1 Lu1 Lu1 128.93(2) . 1_545 ?
Lu1 Lu1 Lu1 180.0 1_565 1_545 ?
O2 Lu1 Lu1 35.62(7) 3_665 3_665 ?
O1 Lu1 Lu1 114.88(12) 1_545 3_665 ?
O1 Lu1 Lu1 73.21(12) . 3_665 ?
O2 Lu1 Lu1 34.45(11) . 3_665 ?
O2 Lu1 Lu1 82.27(10) 1_545 3_665 ?
O1 Lu1 Lu1 143.18(7) 3_565 3_665 ?
Cl1 Lu1 Lu1 142.44(3) 1_545 3_665 ?
Cl1 Lu1 Lu1 102.22(3) . 3_665 ?
Lu1 Lu1 Lu1 62.462(5) 1_565 3_665 ?
Lu1 Lu1 Lu1 117.537(5) 1_545 3_665 ?
O2 Lu1 Lu1 35.62(7) 3_665 3_655 ?
O1 Lu1 Lu1 73.21(12) 1_545 3_655 ?
O1 Lu1 Lu1 114.88(12) . 3_655 ?
O2 Lu1 Lu1 82.27(10) . 3_655 ?
O2 Lu1 Lu1 34.45(11) 1_545 3_655 ?
O1 Lu1 Lu1 143.18(7) 3_565 3_655 ?
Cl1 Lu1 Lu1 102.22(3) 1_545 3_655 ?
Cl1 Lu1 Lu1 142.44(3) . 3_655 ?
Lu1 Lu1 Lu1 117.537(5) 1_565 3_655 ?
Lu1 Lu1 Lu1 62.462(5) 1_545 3_655 ?
Lu1 Lu1 Lu1 55.075(11) 3_665 3_655 ?
Lu1 Cl1 Lu1 77.86(4) . 1_565 ?
Lu1 O1 Lu1 100.24(18) . 1_565 ?
Lu1 O1 Lu1 109.94(15) . 3_565 ?
Lu1 O1 Lu1 109.94(15) 1_565 3_565 ?
Lu1 O2 Lu1 109.93(14) 3_665 1_565 ?
Lu1 O2 Lu1 109.93(14) 3_665 . ?
Lu1 O2 Lu1 96.54(18) 1_565 . ?

loop_
_geom_bond_atom_site_label_1
_geom_bond_atom_site_label_2
_geom_bond_distance
_geom_bond_site_symmetry_2
_geom_bond_publ_flag
Lu1 O2 2.286(5) 3_665 ?
Lu1 O1 2.289(3) 1_545 ?
Lu1 O1 2.289(3) . ?
Lu1 O2 2.354(3) . ?
Lu1 O2 2.354(3) 1_545 ?
Lu1 O1 2.358(5) 3_565 ?
Lu1 Cl1 2.7954(12) 1_545 ?
Lu1 Cl1 2.7954(12) . ?
Lu1 Lu1 3.5133(5) 1_565 ?
Lu1 Lu1 3.5133(5) 1_545 ?
Lu1 Lu1 3.7996(6) 3_665 ?
Lu1 Lu1 3.7996(6) 3_655 ?
Cl1 Lu1 2.7954(12) 1_565 ?
O1 Lu1 2.289(3) 1_565 ?
O1 Lu1 2.358(5) 3_565 ?
O2 Lu1 2.286(5) 3_665 ?
O2 Lu1 2.354(3) 1_565 ?
